data_8107392
loop_
_publ_author_name
'Li, Nan'
'Li, Zheng'
'Wang, Tian Ci'
'Miao, Jun'
'Wu, Haixia'
'Gao, Jin Long'
'Shan, Ju Chuan'

_publ_section_title
;
 Crystal structure of
 N-2,6-difluorobenzoyl-N&#x2032;-[1-(3-chloro-4-methyl-phenyl)-4-cyano-1H-pyrazol-5-carbamoyl]urea,
 C19H12ClF2N5O2
;
_journal_issue 2
_journal_name_full 'Zeitschrift f\"ur Kristallographie - New Crystal Structures'
_journal_page_first 193
_journal_page_last 195
_journal_paper_doi 10.1515/ncrs-2022-0569
_journal_volume 238
_journal_year 2023
_chemical_formula_moiety 'C19 H12 Cl F2 N5 O2'
_chemical_formula_sum 'C19 H12 Cl F2 N5 O2'
_chemical_formula_weight 415.79
_space_group_crystal_system monoclinic
_space_group_IT_number 14
_space_group_name_Hall '-P 2yn'
_space_group_name_H-M_alt 'P 1 21/n 1'
_atom_sites_solution_hydrogens geom
_atom_sites_solution_primary dual
_cell_angle_alpha 90
_cell_angle_beta 95.856(13)
_cell_angle_gamma 90
_cell_formula_units_Z 4
_cell_length_a 14.405(9)
_cell_length_b 7.579(5)
_cell_length_c 17.610(9)
_cell_measurement_reflns_used 4003
_cell_measurement_temperature 296.15
_cell_measurement_theta_max 22.441
_cell_measurement_theta_min 2.854
_cell_volume 1913(2)
_computing_cell_refinement 'SAINT V8.40B [1]'
_computing_data_collection 'SAINT V8.40B [1]'
_computing_data_reduction 'SAINT V8.40B [1]'
_computing_molecular_graphics 'Diamond 4.0 [5]'
_computing_publication_material 'Olex2 1.5 [2]'
_computing_structure_refinement 'SHELXL 2018/3 [3]'
_computing_structure_solution 'SHELXT 2018/2 [4]'
_diffrn_ambient_temperature 296.15
_diffrn_measured_fraction_theta_full 0.992
_diffrn_measured_fraction_theta_max 0.992
_diffrn_measurement_device_type CCD
_diffrn_measurement_method '\w scans'
_diffrn_radiation_type MoK\a
_diffrn_radiation_wavelength 0.71076
_diffrn_reflns_av_R_equivalents 0.0786
_diffrn_reflns_av_unetI/netI 0.0510
_diffrn_reflns_Laue_measured_fraction_full 0.992
_diffrn_reflns_Laue_measured_fraction_max 0.992
_diffrn_reflns_limit_h_max 17
_diffrn_reflns_limit_h_min -17
_diffrn_reflns_limit_k_max 8
_diffrn_reflns_limit_k_min -9
_diffrn_reflns_limit_l_max 20
_diffrn_reflns_limit_l_min -20
_diffrn_reflns_number 23418
_diffrn_reflns_point_group_measured_fraction_full 0.992
_diffrn_reflns_point_group_measured_fraction_max 0.992
_diffrn_reflns_theta_full 25.016
_diffrn_reflns_theta_max 25.016
_diffrn_reflns_theta_min 2.843
_diffrn_source_current 30.0
_diffrn_source_power 1.5
_diffrn_source_voltage 50.0
_exptl_absorpt_coefficient_mu 0.245
_exptl_absorpt_correction_T_max 0.7452
_exptl_absorpt_correction_T_min 0.5684
_exptl_absorpt_correction_type multi-scan
_exptl_absorpt_process_details
;
SADABS-2016/2 (Bruker,2016/2) was used for absorption correction.
wR2(int) was 0.1055 before and 0.0633 after correction.
The Ratio of minimum to maximum transmission is 0.7627.
The \l/2 correction factor is Not present.
;
_exptl_crystal_colour colourless
_exptl_crystal_colour_lustre .
_exptl_crystal_colour_modifier .
_exptl_crystal_colour_primary colourless
_exptl_crystal_density_diffrn 1.444
_exptl_crystal_description block
_exptl_crystal_F_000 848
_exptl_crystal_size_max 0.13
_exptl_crystal_size_mid 0.12
_exptl_crystal_size_min 0.1
_refine_diff_density_max 0.200
_refine_diff_density_min -0.228
_refine_diff_density_rms 0.039
_refine_ls_extinction_coef 0.033(3)
_refine_ls_extinction_expression Fc^*^=kFc[1+0.001xFc^2^\l^3^/sin(2\q)]^-1/4^
_refine_ls_extinction_method 'SHELXL-2018/3 [3]'
_refine_ls_goodness_of_fit_ref 1.049
_refine_ls_hydrogen_treatment constr
_refine_ls_matrix_type full
_refine_ls_number_parameters 264
_refine_ls_number_reflns 3337
_refine_ls_number_restraints 0
_refine_ls_restrained_S_all 1.049
_refine_ls_R_factor_all 0.0763
_refine_ls_R_factor_gt 0.0464
_refine_ls_shift/su_max 0.001
_refine_ls_shift/su_mean 0.000
_refine_ls_structure_factor_coef Fsqd
_refine_ls_weighting_details 'w=1/[\s^2^(Fo^2^)+(0.0368P)^2^+0.9214P] where P=(Fo^2^+2Fc^2^)/3'
_refine_ls_weighting_scheme calc
_refine_ls_wR_factor_gt 0.0984
_refine_ls_wR_factor_ref 0.1134
_reflns_Friedel_coverage 0.000
_reflns_Friedel_fraction_full .
_reflns_Friedel_fraction_max .
_reflns_number_gt 2369
_reflns_number_total 3337
_reflns_threshold_expression 'I > 2\s(I)'
_cod_data_source_file suppl_j_ncrs-2022-0569_suppl.cif
_cod_data_source_block 1124linan1_0m
_cod_database_code 8107392
_shelx_space_group_comment
;
The symmetry employed for this shelxl refinement is uniquely defined
by the following loop, which should always be used as a source of
symmetry information in preference to the above space-group names.
They are only intended as comments.
;
_shelx_estimated_absorpt_t_max 0.976
_shelx_estimated_absorpt_t_min 0.969
_olex2_refinement_description
;
1. Fixed Uiso
 At 1.2 times of:
  All C(H) groups, All N(H) groups
 At 1.5 times of:
  All C(H,H,H) groups
2.a Aromatic/amide H refined with riding coordinates:
 C3(H3), N4(H4), N5(H5), C9(H9), C10(H10), C11(H11), C14(H14), C16(H16),
 C17(H17)
2.b Idealised Me refined as rotating group:
 C19(H19A,H19B,H19C)
;
_olex2_submission_special_instructions 'No special instructions were received'
_publcif_funding_html
;
;

loop_
_space_group_symop_operation_xyz
'x, y, z'
'-x+1/2, y+1/2, -z+1/2'
'-x, -y, -z'
'x-1/2, -y-1/2, z-1/2'

loop_
_atom_site_label
_atom_site_type_symbol
_atom_site_fract_x
_atom_site_fract_y
_atom_site_fract_z
_atom_site_U_iso_or_equiv
_atom_site_adp_type
_atom_site_occupancy
_atom_site_site_symmetry_order
_atom_site_calc_flag
_atom_site_refinement_flags_posn
_atom_site_refinement_flags_adp
_atom_site_refinement_flags_occupancy
_atom_site_disorder_assembly
_atom_site_disorder_group
Cl1 Cl 0.89535(6) 0.19510(12) 1.03120(4) 0.0875(3) Uani 1 1 d . . . . .
C1 C 0.48101(19) 0.4966(3) 0.72525(13) 0.0462(6) Uani 1 1 d . . . . .
N1 N 0.40505(17) 0.5412(3) 0.71613(14) 0.0699(7) Uani 1 1 d . . . . .
F1 F 0.69052(12) 0.6283(2) 1.13254(9) 0.0750(5) Uani 1 1 d . . . . .
O1 O 0.52232(12) 0.4354(2) 0.90788(9) 0.0520(5) Uani 1 1 d . . . . .
N2 N 0.70857(15) 0.3059(3) 0.70669(11) 0.0495(5) Uani 1 1 d . . . . .
C2 C 0.57535(15) 0.4379(3) 0.73374(12) 0.0393(5) Uani 1 1 d . . . . .
F2 F 0.61878(16) 1.1527(2) 1.00051(11) 0.0993(7) Uani 1 1 d . . . . .
O2 O 0.71199(15) 0.8379(3) 0.94563(11) 0.0877(8) Uani 1 1 d . . . . .
C3 C 0.62148(18) 0.3408(3) 0.68142(13) 0.0494(6) Uani 1 1 d . . . . .
H3 H 0.593607 0.304943 0.633967 0.059 Uiso 1 1 calc R U . . .
N3 N 0.72026(13) 0.3817(2) 0.77724(10) 0.0393(5) Uani 1 1 d . . . . .
C4 C 0.64217(14) 0.4657(3) 0.79452(12) 0.0348(5) Uani 1 1 d . . . . .
N4 N 0.64362(12) 0.5700(2) 0.85963(10) 0.0398(5) Uani 1 1 d . . . . .
H4 H 0.684563 0.652578 0.866320 0.048 Uiso 1 1 calc R U . . .
N5 N 0.59466(13) 0.6591(2) 0.97533(10) 0.0413(5) Uani 1 1 d . . . . .
H5 H 0.557371 0.641682 1.009739 0.050 Uiso 1 1 calc R U . . .
C5 C 0.58338(15) 0.5469(3) 0.91279(12) 0.0362(5) Uani 1 1 d . . . . .
C6 C 0.65732(17) 0.7937(3) 0.98942(13) 0.0475(6) Uani 1 1 d . . . . .
C7 C 0.65304(15) 0.8862(3) 1.06393(13) 0.0426(6) Uani 1 1 d . . . . .
C8 C 0.67006(17) 0.8028(3) 1.13322(14) 0.0487(6) Uani 1 1 d . . . . .
C9 C 0.67069(18) 0.8876(4) 1.20198(15) 0.0603(8) Uani 1 1 d . . . . .
H9 H 0.682248 0.826138 1.247682 0.072 Uiso 1 1 calc R U . . .
C10 C 0.65383(18) 1.0650(5) 1.20142(17) 0.0652(8) Uani 1 1 d . . . . .
H10 H 0.654483 1.124995 1.247540 0.078 Uiso 1 1 calc R U . . .
C11 C 0.6360(2) 1.1564(4) 1.13439(19) 0.0706(9) Uani 1 1 d . . . . .
H11 H 0.623879 1.276955 1.134524 0.085 Uiso 1 1 calc R U . . .
C12 C 0.63642(19) 1.0652(4) 1.06687(16) 0.0580(7) Uani 1 1 d . . . . .
C13 C 0.80751(16) 0.3625(3) 0.82299(13) 0.0406(6) Uani 1 1 d . . . . .
C14 C 0.80960(17) 0.2947(3) 0.89554(13) 0.0479(6) Uani 1 1 d . . . . .
H14 H 0.754801 0.260866 0.915240 0.058 Uiso 1 1 calc R U . . .
C15 C 0.8956(2) 0.2777(3) 0.93894(14) 0.0549(7) Uani 1 1 d . . . . .
C16 C 0.88883(17) 0.4112(3) 0.79343(15) 0.0522(7) Uani 1 1 d . . . . .
H16 H 0.887280 0.456624 0.744256 0.063 Uiso 1 1 calc R U . . .
C17 C 0.97260(18) 0.3912(4) 0.83827(17) 0.0608(8) Uani 1 1 d . . . . .
H17 H 1.027300 0.423880 0.818143 0.073 Uiso 1 1 calc R U . . .
C18 C 0.97877(19) 0.3247(3) 0.91172(16) 0.0565(7) Uani 1 1 d . . . . .
C19 C 1.0724(2) 0.3040(5) 0.9573(2) 0.0836(10) Uani 1 1 d . . . . .
H19A H 1.073024 0.369363 1.004007 0.125 Uiso 1 1 calc R U . . .
H19B H 1.120268 0.347930 0.928189 0.125 Uiso 1 1 calc R U . . .
H19C H 1.083468 0.181459 0.968649 0.125 Uiso 1 1 calc R U . . .

loop_
_atom_site_aniso_label
_atom_site_aniso_U_11
_atom_site_aniso_U_22
_atom_site_aniso_U_33
_atom_site_aniso_U_23
_atom_site_aniso_U_13
_atom_site_aniso_U_12
Cl1 0.1098(7) 0.0884(6) 0.0588(5) 0.0210(4) -0.0181(4) -0.0021(5)
C1 0.0490(16) 0.0474(15) 0.0420(15) -0.0034(11) 0.0042(11) -0.0035(12)
N1 0.0509(15) 0.0772(17) 0.0815(18) -0.0015(13) 0.0059(12) 0.0044(13)
F1 0.0999(13) 0.0629(11) 0.0613(10) 0.0017(8) 0.0038(9) 0.0123(9)
O1 0.0611(11) 0.0575(11) 0.0407(10) -0.0105(8) 0.0211(8) -0.0252(9)
N2 0.0602(14) 0.0560(13) 0.0329(11) -0.0111(9) 0.0080(10) 0.0106(10)
C2 0.0440(13) 0.0402(13) 0.0342(13) -0.0013(10) 0.0071(10) -0.0008(11)
F2 0.1499(19) 0.0739(12) 0.0765(13) 0.0184(10) 0.0241(12) 0.0164(12)
O2 0.0991(16) 0.1111(17) 0.0613(13) -0.0409(12) 0.0495(12) -0.0640(14)
C3 0.0615(17) 0.0526(15) 0.0329(13) -0.0092(11) -0.0008(12) 0.0053(13)
N3 0.0441(11) 0.0456(11) 0.0294(10) -0.0044(8) 0.0096(8) 0.0046(9)
C4 0.0397(12) 0.0369(12) 0.0296(12) -0.0027(10) 0.0125(9) -0.0029(10)
N4 0.0410(11) 0.0466(11) 0.0341(11) -0.0093(9) 0.0154(8) -0.0086(9)
N5 0.0444(11) 0.0502(12) 0.0318(11) -0.0093(9) 0.0163(8) -0.0095(9)
C5 0.0396(12) 0.0427(13) 0.0274(12) -0.0007(10) 0.0090(9) -0.0007(11)
C6 0.0500(14) 0.0564(16) 0.0384(14) -0.0088(11) 0.0162(12) -0.0102(12)
C7 0.0426(13) 0.0499(15) 0.0367(14) -0.0091(11) 0.0116(10) -0.0083(11)
C8 0.0478(14) 0.0533(16) 0.0454(16) -0.0092(12) 0.0065(11) -0.0033(12)
C9 0.0572(17) 0.084(2) 0.0398(16) -0.0107(14) 0.0037(12) -0.0052(15)
C10 0.0597(17) 0.086(2) 0.0519(18) -0.0303(17) 0.0154(14) -0.0139(16)
C11 0.082(2) 0.0532(17) 0.081(2) -0.0239(17) 0.0294(17) -0.0046(15)
C12 0.0690(18) 0.0542(17) 0.0530(17) 0.0004(14) 0.0166(13) -0.0037(14)
C13 0.0439(14) 0.0388(13) 0.0398(14) -0.0048(11) 0.0076(11) 0.0050(10)
C14 0.0549(15) 0.0456(14) 0.0438(15) 0.0002(11) 0.0073(12) -0.0010(12)
C15 0.0689(18) 0.0447(15) 0.0488(16) 0.0002(12) -0.0051(13) 0.0070(13)
C16 0.0504(16) 0.0585(16) 0.0499(15) -0.0020(12) 0.0155(12) 0.0056(13)
C17 0.0436(15) 0.0652(18) 0.075(2) -0.0134(15) 0.0148(14) 0.0025(13)
C18 0.0554(17) 0.0494(16) 0.0625(18) -0.0114(13) -0.0050(14) 0.0086(13)
C19 0.0636(19) 0.081(2) 0.100(3) -0.0173(19) -0.0200(17) 0.0148(17)

loop_
_atom_type_symbol
_atom_type_description
_atom_type_scat_dispersion_real
_atom_type_scat_dispersion_imag
_atom_type_scat_source
C C 0.0033 0.0016 'International Tables Vol C Tables 4.2.6.8 and 6.1.1.4'
H H 0.0000 0.0000 'International Tables Vol C Tables 4.2.6.8 and 6.1.1.4'
Cl Cl 0.1484 0.1585 'International Tables Vol C Tables 4.2.6.8 and 6.1.1.4'
F F 0.0171 0.0103 'International Tables Vol C Tables 4.2.6.8 and 6.1.1.4'
N N 0.0061 0.0033 'International Tables Vol C Tables 4.2.6.8 and 6.1.1.4'
O O 0.0106 0.0060 'International Tables Vol C Tables 4.2.6.8 and 6.1.1.4'

loop_
_geom_angle_atom_site_label_1
_geom_angle_atom_site_label_2
_geom_angle_atom_site_label_3
_geom_angle
_geom_angle_site_symmetry_1
_geom_angle_site_symmetry_3
N1 C1 C2 177.8(3) . .
C3 N2 N3 104.39(18) . .
C3 C2 C1 127.4(2) . .
C4 C2 C1 128.0(2) . .
C4 C2 C3 104.5(2) . .
N2 C3 C2 112.6(2) . .
N2 C3 H3 123.7 . .
C2 C3 H3 123.7 . .
N2 N3 C13 119.37(18) . .
C4 N3 N2 112.00(18) . .
C4 N3 C13 128.62(18) . .
C2 C4 N4 132.6(2) . .
N3 C4 C2 106.47(19) . .
N3 C4 N4 120.63(19) . .
C4 N4 H4 118.6 . .
C5 N4 C4 122.75(18) . .
C5 N4 H4 118.6 . .
C5 N5 H5 115.7 . .
C6 N5 H5 115.7 . .
C6 N5 C5 128.51(18) . .
O1 C5 N4 123.5(2) . .
O1 C5 N5 120.48(18) . .
N4 C5 N5 116.05(19) . .
O2 C6 N5 123.6(2) . .
O2 C6 C7 121.3(2) . .
N5 C6 C7 115.06(19) . .
C8 C7 C6 123.0(2) . .
C8 C7 C12 115.8(2) . .
C12 C7 C6 121.1(2) . .
F1 C8 C7 117.4(2) . .
F1 C8 C9 118.9(2) . .
C9 C8 C7 123.6(3) . .
C8 C9 H9 121.0 . .
C10 C9 C8 118.0(3) . .
C10 C9 H9 121.0 . .
C9 C10 H10 119.3 . .
C9 C10 C11 121.4(3) . .
C11 C10 H10 119.3 . .
C10 C11 H11 120.9 . .
C10 C11 C12 118.2(3) . .
C12 C11 H11 120.9 . .
F2 C12 C7 118.1(2) . .
F2 C12 C11 119.0(3) . .
C11 C12 C7 122.9(3) . .
C14 C13 N3 119.8(2) . .
C14 C13 C16 120.8(2) . .
C16 C13 N3 119.4(2) . .
C13 C14 H14 120.7 . .
C13 C14 C15 118.6(2) . .
C15 C14 H14 120.7 . .
C14 C15 Cl1 117.3(2) . .
C18 C15 Cl1 120.1(2) . .
C18 C15 C14 122.7(2) . .
C13 C16 H16 120.6 . .
C13 C16 C17 118.7(2) . .
C17 C16 H16 120.6 . .
C16 C17 H17 118.5 . .
C16 C17 C18 122.9(3) . .
C18 C17 H17 118.5 . .
C15 C18 C17 116.3(2) . .
C15 C18 C19 123.3(3) . .
C17 C18 C19 120.3(3) . .
C18 C19 H19A 109.5 . .
C18 C19 H19B 109.5 . .
C18 C19 H19C 109.5 . .
H19A C19 H19B 109.5 . .
H19A C19 H19C 109.5 . .
H19B C19 H19C 109.5 . .

loop_
_geom_bond_atom_site_label_1
_geom_bond_atom_site_label_2
_geom_bond_distance
_geom_bond_site_symmetry_2
Cl1 C15 1.741(3) .
C1 N1 1.141(3) .
C1 C2 1.423(4) .
F1 C8 1.356(3) .
O1 C5 1.216(3) .
N2 C3 1.314(3) .
N2 N3 1.364(3) .
C2 C3 1.399(3) .
C2 C4 1.381(3) .
F2 C12 1.345(3) .
O2 C6 1.205(3) .
C3 H3 0.9300 .
N3 C4 1.354(3) .
N3 C13 1.429(3) .
C4 N4 1.391(3) .
N4 H4 0.8600 .
N4 C5 1.351(3) .
N5 H5 0.8600 .
N5 C5 1.387(3) .
N5 C6 1.368(3) .
C6 C7 1.494(3) .
C7 C8 1.374(3) .
C7 C12 1.380(4) .
C8 C9 1.370(3) .
C9 H9 0.9300 .
C9 C10 1.366(4) .
C10 H10 0.9300 .
C10 C11 1.370(4) .
C11 H11 0.9300 .
C11 C12 1.376(4) .
C13 C14 1.375(3) .
C13 C16 1.380(3) .
C14 H14 0.9300 .
C14 C15 1.394(4) .
C15 C18 1.382(4) .
C16 H16 0.9300 .
C16 C17 1.381(4) .
C17 H17 0.9300 .
C17 C18 1.383(4) .
C18 C19 1.505(4) .
C19 H19A 0.9600 .
C19 H19B 0.9600 .
C19 H19C 0.9600 .

loop_
_geom_hbond_atom_site_label_D
_geom_hbond_atom_site_label_H
_geom_hbond_atom_site_label_A
_geom_hbond_distance_DH
_geom_hbond_distance_HA
_geom_hbond_distance_DA
_geom_hbond_angle_DHA
_geom_hbond_site_symmetry_A
_geom_hbond_publ_flag
N4 H4 O2 0.86 1.99 2.661(3) 133.9 . yes
N5 H5 O1 0.86 2.03 2.879(3) 171.6 3_667 yes

loop_
_geom_torsion_atom_site_label_1
_geom_torsion_atom_site_label_2
_geom_torsion_atom_site_label_3
_geom_torsion_atom_site_label_4
_geom_torsion
_geom_torsion_site_symmetry_1
_geom_torsion_site_symmetry_2
_geom_torsion_site_symmetry_3
_geom_torsion_site_symmetry_4
Cl1 C15 C18 C17 -179.2(2) . . . .
Cl1 C15 C18 C19 1.8(4) . . . .
C1 C2 C3 N2 -179.4(2) . . . .
C1 C2 C4 N3 178.7(2) . . . .
C1 C2 C4 N4 -8.2(4) . . . .
F1 C8 C9 C10 177.2(2) . . . .
N2 N3 C4 C2 2.3(2) . . . .
N2 N3 C4 N4 -171.79(19) . . . .
N2 N3 C13 C14 -125.1(2) . . . .
N2 N3 C13 C16 54.4(3) . . . .
C2 C4 N4 C5 61.6(3) . . . .
O2 C6 C7 C8 -118.7(3) . . . .
O2 C6 C7 C12 57.7(4) . . . .
C3 N2 N3 C4 -1.4(2) . . . .
C3 N2 N3 C13 177.4(2) . . . .
C3 C2 C4 N3 -2.2(2) . . . .
C3 C2 C4 N4 170.9(2) . . . .
N3 N2 C3 C2 -0.1(3) . . . .
N3 C4 N4 C5 -126.1(2) . . . .
N3 C13 C14 C15 -179.9(2) . . . .
N3 C13 C16 C17 -179.7(2) . . . .
C4 C2 C3 N2 1.4(3) . . . .
C4 N3 C13 C14 53.5(3) . . . .
C4 N3 C13 C16 -127.0(3) . . . .
C4 N4 C5 O1 -1.0(3) . . . .
C4 N4 C5 N5 178.79(19) . . . .
N5 C6 C7 C8 61.9(3) . . . .
N5 C6 C7 C12 -121.7(3) . . . .
C5 N5 C6 O2 2.5(4) . . . .
C5 N5 C6 C7 -178.2(2) . . . .
C6 N5 C5 O1 -178.2(2) . . . .
C6 N5 C5 N4 2.0(3) . . . .
C6 C7 C8 F1 -0.8(3) . . . .
C6 C7 C8 C9 176.8(2) . . . .
C6 C7 C12 F2 3.8(4) . . . .
C6 C7 C12 C11 -177.1(2) . . . .
C7 C8 C9 C10 -0.3(4) . . . .
C8 C7 C12 F2 -179.6(2) . . . .
C8 C7 C12 C11 -0.5(4) . . . .
C8 C9 C10 C11 0.5(4) . . . .
C9 C10 C11 C12 -0.7(4) . . . .
C10 C11 C12 F2 179.8(3) . . . .
C10 C11 C12 C7 0.7(4) . . . .
C12 C7 C8 F1 -177.3(2) . . . .
C12 C7 C8 C9 0.3(4) . . . .
C13 N3 C4 C2 -176.4(2) . . . .
C13 N3 C4 N4 9.5(3) . . . .
C13 C14 C15 Cl1 178.83(18) . . . .
C13 C14 C15 C18 -0.6(4) . . . .
C13 C16 C17 C18 -0.1(4) . . . .
C14 C13 C16 C17 -0.3(4) . . . .
C14 C15 C18 C17 0.2(4) . . . .
C14 C15 C18 C19 -178.8(2) . . . .
C16 C13 C14 C15 0.6(3) . . . .
C16 C17 C18 C15 0.1(4) . . . .
C16 C17 C18 C19 179.2(3) . . . .
